data_7226991
loop_
_publ_author_name
'Pop, Flavia'
'Lewis, William'
'Amabilino, David B.'

_publ_section_title
;
 Solid state supramolecular structure of diketopyrrolopyrrole
 chromophores: correlating stacking geometry with visible light absorption
;
_journal_issue 46
_journal_name_full CrystEngComm
_journal_page_first 8933
_journal_paper_doi 10.1039/C6CE02157C
_journal_volume 18
_journal_year 2016
_chemical_formula_moiety 'C18 H14 N2 O4 S2'
_chemical_formula_sum 'C18 H14 N2 O4 S2'
_chemical_formula_weight 386.43
_space_group_crystal_system monoclinic
_space_group_IT_number 14
_space_group_name_Hall '-P 2ybc'
_space_group_name_H-M_alt 'P 1 21/c 1'
_symmetry_space_group_name_Hall '-P 2ybc'
_symmetry_space_group_name_H-M 'P 1 21/c 1'
_atom_sites_solution_hydrogens mixed
_atom_sites_solution_primary iterative
_atom_sites_solution_secondary difmap
_audit_creation_date 2016-10-04
_audit_creation_method
;
Olex2 1.2
(compiled 2016.09.09 svn.r3337 for OlexSys, GUI svn.r5227)
;
_audit_update_record
;
2016-10-05 deposited with the CCDC.
2016-11-03 downloaded from the CCDC.
;
_cell_angle_alpha 90
_cell_angle_beta 97.914(6)
_cell_angle_gamma 90
_cell_formula_units_Z 4
_cell_length_a 13.7666(8)
_cell_length_b 4.7286(3)
_cell_length_c 25.9341(13)
_cell_measurement_reflns_used 3082
_cell_measurement_temperature 120(2)
_cell_measurement_theta_max 73.1220
_cell_measurement_theta_min 3.2200
_cell_volume 1672.15(17)
_computing_cell_refinement
;
CrysAlisPro, Agilent Technologies,
Version 1.171.37.35 (release 13-08-2014 CrysAlis171 .NET)
(compiled Aug 13 2014,18:06:01)
;
_computing_data_collection
;
CrysAlisPro, Agilent Technologies,
Version 1.171.37.35 (release 13-08-2014 CrysAlis171 .NET)
(compiled Aug 13 2014,18:06:01)
;
_computing_data_reduction
;
CrysAlisPro, Agilent Technologies,
Version 1.171.37.35 (release 13-08-2014 CrysAlis171 .NET)
(compiled Aug 13 2014,18:06:01)
;
_computing_molecular_graphics 'Olex2 (Dolomanov et al., 2009)'
_computing_publication_material 'Olex2 (Dolomanov et al., 2009)'
_computing_structure_refinement 'ShelXL (Sheldrick, 2015)'
_computing_structure_solution 'olex2.solve (Bourhis et al., 2015)'
_diffrn_ambient_environment N~2~
_diffrn_ambient_temperature 120(2)
_diffrn_crystal_treatment 'flash frozen in gaseous N2'
_diffrn_detector 'CCD area detector'
_diffrn_detector_area_resol_mean 10.3271
_diffrn_detector_type 'Agilent Diffraction Atlas detector'
_diffrn_measured_fraction_theta_full 0.999
_diffrn_measured_fraction_theta_max 0.971
_diffrn_measurement_details
;
  1 omega   22.00  113.00   1.0000   60.0000
omega____ theta____ kappa____ phi______ frames
    -       42.5073   37.0000  120.0000 91

  2 omega   63.00   90.00   1.0000   60.0000
omega____ theta____ kappa____ phi______ frames
    -       42.5073 -125.0000 -150.0000 27

  3 omega   24.00  108.00   1.0000   60.0000
omega____ theta____ kappa____ phi______ frames
    -       42.5073   37.0000 -150.0000 84

  4 omega   91.00  173.00   1.0000  240.0000
omega____ theta____ kappa____ phi______ frames
    -      104.5000   45.0000 -120.0000 82

  5 omega  102.00  144.00   1.0000  240.0000
omega____ theta____ kappa____ phi______ frames
    -      104.5000  -15.0000 -120.0000 42

  6 omega   33.00   87.00   1.0000  240.0000
omega____ theta____ kappa____ phi______ frames
    -      104.5000  -30.0000   90.0000 54

  7 omega   29.00   58.00   1.0000  240.0000
omega____ theta____ kappa____ phi______ frames
    -      104.5000  -15.0000 -120.0000 29

  8 omega   57.00   98.00   1.0000  240.0000
omega____ theta____ kappa____ phi______ frames
    -      104.5000  -45.0000 -180.0000 41

  9 omega   37.00  103.00   1.0000  240.0000
omega____ theta____ kappa____ phi______ frames
    -      104.5000  -94.0000  120.0000 66

 10 omega   31.00  105.00   1.0000  240.0000
omega____ theta____ kappa____ phi______ frames
    -      104.5000  -94.0000   30.0000 74

 11 omega   12.00  114.00   1.0000   60.0000
omega____ theta____ kappa____ phi______ frames
    -       42.5073   77.0000  -30.0000 102

 12 omega   17.00  111.00   1.0000   60.0000
omega____ theta____ kappa____ phi______ frames
    -       42.5073   57.0000  -90.0000 94

 13 omega    2.00   96.00   1.0000   60.0000
omega____ theta____ kappa____ phi______ frames
    -       42.5073 -125.0000   60.0000 94

 14 omega   78.00  124.00   1.0000  240.0000
omega____ theta____ kappa____ phi______ frames
    -      104.5000   61.0000    0.0000 46
;
_diffrn_measurement_device '\k-geometry diffractometer'
_diffrn_measurement_device_type 'GV1000, Atlas'
_diffrn_measurement_method '\w scans'
_diffrn_measurement_specimen_support 'MiTeGen micromount'
_diffrn_orient_matrix_UB_11 -0.0000529000
_diffrn_orient_matrix_UB_12 0.0307935000
_diffrn_orient_matrix_UB_13 -0.0591271000
_diffrn_orient_matrix_UB_21 -0.1129781000
_diffrn_orient_matrix_UB_22 0.0011357000
_diffrn_orient_matrix_UB_23 -0.0081825000
_diffrn_orient_matrix_UB_31 0.0003652000
_diffrn_orient_matrix_UB_32 0.3244291000
_diffrn_orient_matrix_UB_33 0.0056324000
_diffrn_radiation_collimation 'focusing mirrors'
_diffrn_radiation_monochromator mirror
_diffrn_radiation_probe x-ray
_diffrn_radiation_type CuK\a
_diffrn_radiation_wavelength 1.54184
_diffrn_radiation_wavelength_determination fundamental
_diffrn_reflns_av_R_equivalents 0.0757
_diffrn_reflns_av_unetI/netI 0.0666
_diffrn_reflns_Laue_measured_fraction_full 0.999
_diffrn_reflns_Laue_measured_fraction_max 0.971
_diffrn_reflns_limit_h_max 17
_diffrn_reflns_limit_h_min -16
_diffrn_reflns_limit_k_max 5
_diffrn_reflns_limit_k_min -4
_diffrn_reflns_limit_l_max 31
_diffrn_reflns_limit_l_min -31
_diffrn_reflns_number 8613
_diffrn_reflns_point_group_measured_fraction_full 0.999
_diffrn_reflns_point_group_measured_fraction_max 0.971
_diffrn_reflns_theta_full 67.684
_diffrn_reflns_theta_max 74.250
_diffrn_reflns_theta_min 3.241
_diffrn_source 'microfocus sealed tube'
_diffrn_source_current 0.8
_diffrn_source_power 0.04
_diffrn_source_target Cu
_diffrn_source_type 'Agilent Diffraction microfocus tube'
_diffrn_source_voltage 50
_exptl_absorpt_coefficient_mu 3.141
_exptl_absorpt_correction_T_max 0.947
_exptl_absorpt_correction_T_min 0.658
_exptl_absorpt_correction_type gaussian
_exptl_absorpt_process_details
;
CrysAlisPro, Agilent Technologies,
Version 1.171.37.35 (release 13-08-2014 CrysAlis171 .NET)
(compiled Aug 13 2014,18:06:01)
Numerical absorption correction based on gaussian integration over
            a multifaceted crystal model
Empirical absorption correction using spherical harmonics,
 implemented in SCALE3 ABSPACK scaling algorithm.
;
_exptl_crystal_colour red
_exptl_crystal_colour_primary red
_exptl_crystal_density_diffrn 1.535
_exptl_crystal_description needle
_exptl_crystal_F_000 800
_exptl_crystal_size_max 0.2716
_exptl_crystal_size_mid 0.047
_exptl_crystal_size_min 0.0197
_refine_diff_density_max 0.423
_refine_diff_density_min -0.553
_refine_diff_density_rms 0.089
_refine_ls_extinction_method none
_refine_ls_goodness_of_fit_ref 1.032
_refine_ls_hydrogen_treatment mixed
_refine_ls_matrix_type full
_refine_ls_number_parameters 239
_refine_ls_number_reflns 3294
_refine_ls_number_restraints 0
_refine_ls_restrained_S_all 1.032
_refine_ls_R_factor_all 0.0737
_refine_ls_R_factor_gt 0.0576
_refine_ls_shift/su_max 0.001
_refine_ls_shift/su_mean 0.000
_refine_ls_structure_factor_coef Fsqd
_refine_ls_weighting_details 'w=1/[\s^2^(Fo^2^)+(0.0899P)^2^+0.1524P] where P=(Fo^2^+2Fc^2^)/3'
_refine_ls_weighting_scheme calc
_refine_ls_wR_factor_gt 0.1482
_refine_ls_wR_factor_ref 0.1623
_reflns_Friedel_coverage 0.000
_reflns_number_gt 2597
_reflns_number_total 3294
_reflns_threshold_expression 'I > 2\s(I)'
_cod_data_source_file c6ce02157c2.cif
_cod_data_source_block 2A
_cod_depositor_comments 'Adding full bibliography for 7226989--7226997.cif.'
_cod_original_cell_volume 1672.13(16)
_cod_database_code 7226991
_nottingham_internal_coll_name OFFPLC
_nottingham_internal_coll_number 14313
_nottingham_internal_coll_client FFP/DBA
_nottingham_internal_coll_type custom
_nottingham_internal_coll_frame_method 'omega scans'
_nottingham_internal_coll_frame_time '60.0000, 240.0000'
_nottingham_internal_coll_frame_width 1.0000
_nottingham_internal_coll_user pczfp
_nottingham_internal_coll_date 06/01/2015
_nottingham_internal_coll_location NOTTS
_nottingham_internal_coll_instrument 'GVA, PL13110002'
_nottingham_internal_process_date 09/01/2015
_nottingham_internal_process_user pczfp
_nottingham_internal_solution_date 16/08/2016
_nottingham_internal_solution_user pczfp
_nottingham_internal_refinement_date 16/08/2016
_nottingham_internal_refinement_user pczfp
_nottingham_internal_self_validation_date 18/08/2016
_nottingham_internal_self_validation_user pczfp/pczwl
_nottingham_internal_validation_date 4/10/2016
_nottingham_internal_validation_user pczwl
_nottingham_internal_archive_date 4/10/2016
_shelx_shelxl_version_number 2014/7
_chemical_oxdiff_formula 'C18 H14 N2 O4 S2'
_chemical_oxdiff_usercomment 'OFFPLC #14313 GVA-452 120K, FOMBLIN FILM ON A MICROMOUNT FOR FFP/DBA'
_shelx_space_group_comment
;
The symmetry employed for this shelxl refinement is uniquely defined
by the following loop, which should always be used as a source of
symmetry information in preference to the above space-group names.
They are only intended as comments.
;
_reflns_odcompleteness_completeness 99.97
_reflns_odcompleteness_iscentric 1
_reflns_odcompleteness_theta 66.97
_olex2_refinement_description
;
1. Fixed Uiso
 At 1.2 times of:
  All C(H) groups, All C(H,H) groups, All N(H) groups
 At 1.5 times of:
  All C(H,H,H) groups
2.a Secondary CH2 refined with riding coordinates:
 C15(H15A,H15B), C17(H17A,H17B)
2.b Aromatic/amide H refined with riding coordinates:
 C1(H1), C2(H2A), C3(H3), C12(H12), C13(H13), C14(H14)
2.c Idealised Me refined as rotating group:
 C18(H18A,H18B,H18C)
;
_olex2_date_sample_data_collection 2015-01-06
_olex2_date_sample_submission 2014-12-19
_olex2_exptl_crystal_mounting_method 'in fomblin film on a micromount'
_olex2_submission_special_instructions 'No special instructions were received'

loop_
_space_group_symop_operation_xyz
'x, y, z'
'-x, y+1/2, -z+1/2'
'-x, -y, -z'
'x, -y-1/2, z-1/2'

loop_
_atom_site_label
_atom_site_type_symbol
_atom_site_fract_x
_atom_site_fract_y
_atom_site_fract_z
_atom_site_U_iso_or_equiv
_atom_site_adp_type
_atom_site_occupancy
_atom_site_site_symmetry_order
_atom_site_calc_flag
_atom_site_refinement_flags_posn
S1 S 0.45045(6) 0.57190(17) 0.30689(3) 0.0320(2) Uani 1 1 d .
S2 S 0.10900(5) -0.14999(19) 0.50390(3) 0.0359(2) Uani 1 1 d .
O1 O 0.14035(14) 0.2666(5) 0.41077(8) 0.0298(5) Uani 1 1 d .
O2 O 0.53546(14) -0.2486(4) 0.44966(7) 0.0251(4) Uani 1 1 d .
O3 O 0.24728(17) 0.1424(5) 0.27518(9) 0.0373(5) Uani 1 1 d .
O4 O 0.14504(19) 0.5080(6) 0.25393(8) 0.0422(6) Uani 1 1 d .
N1 N 0.28622(17) 0.3397(5) 0.37668(9) 0.0241(5) Uani 1 1 d .
N2 N 0.39033(17) -0.3037(5) 0.48461(9) 0.0238(5) Uani 1 1 d .
H2 H 0.416(3) -0.452(8) 0.5070(14) 0.029 Uiso 1 1 d R
C1 C 0.5692(2) 0.5231(7) 0.29745(12) 0.0339(7) Uani 1 1 d .
H1 H 0.6000 0.6261 0.2727 0.041 Uiso 1 1 calc R
C2 C 0.6150(2) 0.3215(7) 0.32900(12) 0.0339(7) Uani 1 1 d .
H2A H 0.6815 0.2685 0.3288 0.041 Uiso 1 1 calc R
C3 C 0.5537(2) 0.1983(7) 0.36222(11) 0.0302(6) Uani 1 1 d .
H3 H 0.5744 0.0549 0.3870 0.036 Uiso 1 1 calc R
C4 C 0.4598(2) 0.3109(6) 0.35459(11) 0.0260(6) Uani 1 1 d .
C5 C 0.3815(2) 0.2257(6) 0.38264(10) 0.0229(6) Uani 1 1 d .
C6 C 0.2271(2) 0.2090(6) 0.41089(10) 0.0256(6) Uani 1 1 d .
C7 C 0.3849(2) 0.0233(6) 0.42155(10) 0.0223(6) Uani 1 1 d .
C8 C 0.2927(2) 0.0098(6) 0.44009(10) 0.0249(6) Uani 1 1 d .
C9 C 0.4488(2) -0.1819(6) 0.45093(10) 0.0233(6) Uani 1 1 d .
C10 C 0.2968(2) -0.1903(6) 0.47894(10) 0.0237(6) Uani 1 1 d .
C11 C 0.2273(2) -0.2821(6) 0.51157(10) 0.0242(6) Uani 1 1 d .
C12 C 0.2410(2) -0.4793(8) 0.55197(12) 0.0330(7) Uani 1 1 d .
H12 H 0.3002 -0.5804 0.5620 0.040 Uiso 1 1 calc R
C13 C 0.1553(2) -0.5094(9) 0.57601(13) 0.0415(8) Uani 1 1 d .
H13 H 0.1513 -0.6321 0.6046 0.050 Uiso 1 1 calc R
C14 C 0.0797(2) -0.3466(8) 0.55436(12) 0.0356(7) Uani 1 1 d .
H14 H 0.0172 -0.3428 0.5660 0.043 Uiso 1 1 calc R
C15 C 0.2385(2) 0.5229(7) 0.33656(11) 0.0277(6) Uani 1 1 d .
H15A H 0.2823 0.6836 0.3315 0.033 Uiso 1 1 calc R
H15B H 0.1778 0.6002 0.3477 0.033 Uiso 1 1 calc R
C16 C 0.2128(2) 0.3662(7) 0.28531(11) 0.0287(6) Uani 1 1 d .
C17 C 0.1156(3) 0.3828(11) 0.20287(14) 0.0550(11) Uani 1 1 d .
H17A H 0.1142 0.1741 0.2059 0.066 Uiso 1 1 calc R
H17B H 0.1634 0.4338 0.1792 0.066 Uiso 1 1 calc R
C18 C 0.0181(3) 0.4875(11) 0.18181(16) 0.0575(11) Uani 1 1 d .
H18A H -0.0033 0.3976 0.1481 0.086 Uiso 1 1 calc GR
H18B H 0.0207 0.6930 0.1772 0.086 Uiso 1 1 calc GR
H18C H -0.0284 0.4422 0.2060 0.086 Uiso 1 1 calc GR

loop_
_atom_site_aniso_label
_atom_site_aniso_U_11
_atom_site_aniso_U_22
_atom_site_aniso_U_33
_atom_site_aniso_U_23
_atom_site_aniso_U_13
_atom_site_aniso_U_12
S1 0.0371(4) 0.0331(4) 0.0261(4) 0.0051(3) 0.0057(3) -0.0005(3)
S2 0.0279(4) 0.0472(5) 0.0335(4) 0.0096(3) 0.0081(3) 0.0073(3)
O1 0.0254(10) 0.0380(12) 0.0258(10) 0.0034(9) 0.0024(8) 0.0055(9)
O2 0.0235(9) 0.0293(11) 0.0222(9) 0.0026(8) 0.0024(7) 0.0046(8)
O3 0.0435(13) 0.0370(13) 0.0304(11) -0.0073(10) 0.0010(9) 0.0061(10)
O4 0.0475(14) 0.0508(15) 0.0240(11) -0.0047(10) -0.0104(10) 0.0125(12)
N1 0.0264(12) 0.0282(13) 0.0174(10) 0.0031(9) 0.0018(9) 0.0028(10)
N2 0.0238(11) 0.0284(13) 0.0189(11) 0.0023(10) 0.0019(9) 0.0024(9)
C1 0.0391(17) 0.0363(18) 0.0272(14) 0.0000(13) 0.0080(12) -0.0091(14)
C2 0.0330(15) 0.0378(18) 0.0326(15) -0.0051(14) 0.0110(13) -0.0018(13)
C3 0.0330(15) 0.0340(17) 0.0245(14) -0.0005(12) 0.0077(12) -0.0034(12)
C4 0.0301(14) 0.0274(15) 0.0196(12) -0.0044(11) 0.0002(11) -0.0016(11)
C5 0.0264(13) 0.0241(14) 0.0179(12) -0.0023(10) 0.0016(10) -0.0010(11)
C6 0.0270(14) 0.0325(16) 0.0169(12) 0.0002(11) 0.0021(10) 0.0028(12)
C7 0.0252(13) 0.0242(14) 0.0169(12) -0.0019(10) 0.0003(10) 0.0021(11)
C8 0.0267(13) 0.0290(15) 0.0185(12) -0.0023(11) 0.0015(10) 0.0017(11)
C9 0.0265(13) 0.0266(15) 0.0161(12) -0.0022(11) 0.0001(10) -0.0006(11)
C10 0.0264(13) 0.0261(14) 0.0181(12) -0.0040(11) 0.0013(10) 0.0014(11)
C11 0.0252(13) 0.0270(14) 0.0202(12) -0.0021(11) 0.0019(10) -0.0005(11)
C12 0.0264(14) 0.047(2) 0.0259(14) 0.0057(13) 0.0050(11) 0.0022(13)
C13 0.0361(17) 0.060(2) 0.0301(16) 0.0153(16) 0.0104(13) 0.0045(16)
C14 0.0297(15) 0.049(2) 0.0300(15) -0.0007(14) 0.0097(12) 0.0009(14)
C15 0.0321(14) 0.0278(15) 0.0219(13) 0.0025(12) -0.0013(11) 0.0069(12)
C16 0.0283(14) 0.0349(17) 0.0224(13) 0.0031(12) 0.0012(11) 0.0005(12)
C17 0.054(2) 0.078(3) 0.0276(17) -0.0177(19) -0.0113(16) 0.011(2)
C18 0.050(2) 0.079(3) 0.0384(19) 0.001(2) -0.0106(17) -0.005(2)

loop_
_atom_type_symbol
_atom_type_description
_atom_type_scat_dispersion_real
_atom_type_scat_dispersion_imag
_atom_type_scat_source
C C 0.0181 0.0091 'International Tables Vol C Tables 4.2.6.8 and 6.1.1.4'
H H 0.0000 0.0000 'International Tables Vol C Tables 4.2.6.8 and 6.1.1.4'
N N 0.0311 0.0180 'International Tables Vol C Tables 4.2.6.8 and 6.1.1.4'
O O 0.0492 0.0322 'International Tables Vol C Tables 4.2.6.8 and 6.1.1.4'
S S 0.3331 0.5567 'International Tables Vol C Tables 4.2.6.8 and 6.1.1.4'

loop_
_exptl_crystal_face_index_h
_exptl_crystal_face_index_k
_exptl_crystal_face_index_l
_exptl_crystal_face_perp_dist
_exptl_oxdiff_crystal_face_indexfrac_h
_exptl_oxdiff_crystal_face_indexfrac_k
_exptl_oxdiff_crystal_face_indexfrac_l
_exptl_oxdiff_crystal_face_x
_exptl_oxdiff_crystal_face_y
_exptl_oxdiff_crystal_face_z
0 1 0 0.1284 0.0025 1.0005 -0.0016 0.0309 0.0009 0.3246
0 -1 0 0.1432 -0.0025 -1.0005 0.0016 -0.0309 -0.0009 -0.3246
0 0 1 0.0181 0.0000 -0.0000 0.9998 -0.0591 -0.0082 0.0056
0 0 -1 0.0098 -0.0000 0.0000 -0.9998 0.0591 0.0082 -0.0056
-1 0 -1 0.0098 -0.9997 0.0002 -0.9996 0.0592 0.1211 -0.0059
1 0 1 0.0098 0.9997 -0.0002 0.9996 -0.0592 -0.1211 0.0059

loop_
_geom_angle_atom_site_label_1
_geom_angle_atom_site_label_2
_geom_angle_atom_site_label_3
_geom_angle
C1 S1 C4 91.59(15)
C14 S2 C11 91.93(15)
C16 O4 C17 115.8(3)
C5 N1 C6 111.6(2)
C5 N1 C15 129.5(2)
C6 N1 C15 117.9(2)
C9 N2 H2 119(2)
C10 N2 H2 128(2)
C10 N2 C9 112.5(2)
S1 C1 H1 123.7
C2 C1 S1 112.7(2)
C2 C1 H1 123.7
C1 C2 H2A 123.5
C1 C2 C3 113.0(3)
C3 C2 H2A 123.5
C2 C3 H3 123.9
C4 C3 C2 112.2(3)
C4 C3 H3 123.9
C3 C4 S1 110.5(2)
C3 C4 C5 124.7(3)
C5 C4 S1 124.8(2)
N1 C5 C4 126.1(3)
C7 C5 N1 106.4(2)
C7 C5 C4 127.5(3)
O1 C6 N1 122.8(3)
O1 C6 C8 133.2(3)
N1 C6 C8 103.9(2)
C5 C7 C8 109.6(2)
C5 C7 C9 143.2(3)
C8 C7 C9 107.3(2)
C7 C8 C6 108.4(2)
C10 C8 C6 142.3(3)
C10 C8 C7 109.3(3)
O2 C9 N2 123.6(3)
O2 C9 C7 132.2(3)
N2 C9 C7 104.2(2)
N2 C10 C11 120.6(3)
C8 C10 N2 106.7(2)
C8 C10 C11 132.7(3)
C10 C11 S2 121.2(2)
C12 C11 S2 110.8(2)
C12 C11 C10 127.9(3)
C11 C12 H12 124.4
C11 C12 C13 111.3(3)
C13 C12 H12 124.4
C12 C13 H13 123.2
C14 C13 C12 113.6(3)
C14 C13 H13 123.2
S2 C14 H14 123.8
C13 C14 S2 112.3(2)
C13 C14 H14 123.8
N1 C15 H15A 109.3
N1 C15 H15B 109.3
N1 C15 C16 111.5(2)
H15A C15 H15B 108.0
C16 C15 H15A 109.3
C16 C15 H15B 109.3
O3 C16 O4 125.0(3)
O3 C16 C15 124.6(3)
O4 C16 C15 110.3(3)
O4 C17 H17A 109.9
O4 C17 H17B 109.9
O4 C17 C18 109.1(3)
H17A C17 H17B 108.3
C18 C17 H17A 109.9
C18 C17 H17B 109.9
C17 C18 H18A 109.5
C17 C18 H18B 109.5
C17 C18 H18C 109.5
H18A C18 H18B 109.5
H18A C18 H18C 109.5
H18B C18 H18C 109.5

loop_
_geom_bond_atom_site_label_1
_geom_bond_atom_site_label_2
_geom_bond_distance
S1 C1 1.701(3)
S1 C4 1.740(3)
S2 C11 1.730(3)
S2 C14 1.699(3)
O1 C6 1.225(3)
O2 C9 1.239(3)
O3 C16 1.203(4)
O4 C16 1.332(4)
O4 C17 1.456(4)
N1 C5 1.407(4)
N1 C6 1.425(4)
N1 C15 1.441(4)
N2 H2 0.95(4)
N2 C9 1.391(3)
N2 C10 1.384(4)
C1 H1 0.9500
C1 C2 1.354(5)
C2 H2A 0.9500
C2 C3 1.412(4)
C3 H3 0.9500
C3 C4 1.387(4)
C4 C5 1.439(4)
C5 C7 1.386(4)
C6 C8 1.445(4)
C7 C8 1.420(4)
C7 C9 1.453(4)
C8 C10 1.377(4)
C10 C11 1.429(4)
C11 C12 1.396(4)
C12 H12 0.9500
C12 C13 1.415(4)
C13 H13 0.9500
C13 C14 1.353(5)
C14 H14 0.9500
C15 H15A 0.9900
C15 H15B 0.9900
C15 C16 1.520(4)
C17 H17A 0.9900
C17 H17B 0.9900
C17 C18 1.464(6)
C18 H18A 0.9800
C18 H18B 0.9800
C18 H18C 0.9800

loop_
_geom_hbond_atom_site_label_D
_geom_hbond_atom_site_label_H
_geom_hbond_atom_site_label_A
_geom_hbond_distance_DH
_geom_hbond_distance_HA
_geom_hbond_distance_DA
_geom_hbond_angle_DHA
_geom_hbond_site_symmetry_A
N2 H2 O2 0.95(4) 1.87(4) 2.820(3) 178(3) 3_646

loop_
_geom_torsion_atom_site_label_1
_geom_torsion_atom_site_label_2
_geom_torsion_atom_site_label_3
_geom_torsion_atom_site_label_4
_geom_torsion
S1 C1 C2 C3 0.2(4)
S1 C4 C5 N1 -0.8(4)
S1 C4 C5 C7 -178.8(2)
S2 C11 C12 C13 -1.6(4)
O1 C6 C8 C7 176.5(3)
O1 C6 C8 C10 -2.3(7)
N1 C5 C7 C8 -0.1(3)
N1 C5 C7 C9 -179.7(4)
N1 C6 C8 C7 -1.7(3)
N1 C6 C8 C10 179.5(4)
N1 C15 C16 O3 -16.6(4)
N1 C15 C16 O4 161.7(3)
N2 C10 C11 S2 -178.2(2)
N2 C10 C11 C12 1.5(5)
C1 S1 C4 C3 0.9(2)
C1 S1 C4 C5 -179.8(3)
C1 C2 C3 C4 0.5(4)
C2 C3 C4 S1 -1.0(3)
C2 C3 C4 C5 179.7(3)
C3 C4 C5 N1 178.5(3)
C3 C4 C5 C7 0.5(5)
C4 S1 C1 C2 -0.6(3)
C4 C5 C7 C8 178.2(3)
C4 C5 C7 C9 -1.4(6)
C5 N1 C6 O1 -176.7(3)
C5 N1 C6 C8 1.7(3)
C5 N1 C15 C16 71.9(4)
C5 C7 C8 C6 1.1(3)
C5 C7 C8 C10 -179.6(2)
C5 C7 C9 O2 0.2(6)
C5 C7 C9 N2 179.9(4)
C6 N1 C5 C4 -179.4(3)
C6 N1 C5 C7 -1.0(3)
C6 N1 C15 C16 -95.4(3)
C6 C8 C10 N2 178.3(4)
C6 C8 C10 C11 -3.5(7)
C7 C8 C10 N2 -0.5(3)
C7 C8 C10 C11 177.7(3)
C8 C7 C9 O2 -179.4(3)
C8 C7 C9 N2 0.2(3)
C8 C10 C11 S2 3.8(5)
C8 C10 C11 C12 -176.5(3)
C9 N2 C10 C8 0.7(3)
C9 N2 C10 C11 -177.8(2)
C9 C7 C8 C6 -179.1(2)
C9 C7 C8 C10 0.2(3)
C10 N2 C9 O2 179.2(3)
C10 N2 C9 C7 -0.5(3)
C10 C11 C12 C13 178.7(3)
C11 S2 C14 C13 -0.8(3)
C11 C12 C13 C14 1.0(5)
C12 C13 C14 S2 0.0(5)
C14 S2 C11 C10 -178.9(3)
C14 S2 C11 C12 1.4(3)
C15 N1 C5 C4 12.6(5)
C15 N1 C5 C7 -169.0(3)
C15 N1 C6 O1 -7.2(4)
C15 N1 C6 C8 171.2(2)
C16 O4 C17 C18 157.3(4)
C17 O4 C16 O3 -3.1(5)
C17 O4 C16 C15 178.7(3)
